data_1542480
loop_
_publ_author_name
'Duan, Lian'
'Ma, Fengle'
'Zheng, Wenjun'

_publ_section_title
;
 1-Methyl-3,5-diphenyl-1<i>H</i>-1,2,4-diazaphosphole
;
_journal_coeditor_code ZS2358
_journal_issue 1
_journal_name_full IUCrData
_journal_page_first x160083
_journal_paper_doi 10.1107/S2414314616000833
_journal_volume 1
_journal_year 2016
_chemical_formula_iupac 'C15 H13 N2 P'
_chemical_formula_moiety 'C15 H13 N2 P'
_chemical_formula_sum 'C15 H13 N2 P'
_chemical_formula_weight 252.24
_chemical_melting_point_lt 381
_chemical_name_systematic
;
1-Methyl-3,5-diphenyl-1<i>H</i>-1,2,4-diazaphosphole
;
_space_group_crystal_system monoclinic
_space_group_IT_number 14
_space_group_name_Hall '-P 2yn'
_space_group_name_H-M_alt 'P 1 21/n 1'
_symmetry_space_group_name_Hall '-P 2yn'
_symmetry_space_group_name_H-M 'P 1 21/n 1'
_atom_sites_solution_hydrogens geom
_audit_creation_method
;
Olex2 1.2
(compiled 2015.09.30 svn.r3233 for OlexSys, GUI svn.r5103)
;
_cell_angle_alpha 90
_cell_angle_beta 92.472(6)
_cell_angle_gamma 90
_cell_formula_units_Z 4
_cell_length_a 10.2774(7)
_cell_length_b 7.4256(5)
_cell_length_c 17.4094(11)
_cell_measurement_reflns_used 1740
_cell_measurement_temperature 293(2)
_cell_measurement_theta_max 28.8
_cell_measurement_theta_min 3.0
_cell_volume 1327.38(15)
_computing_cell_refinement
;
CrysAlis PRO (Agilent, 2012)
;
_computing_data_collection
;
CrysAlisPRO (Agilent, 2012)
;
_computing_data_reduction
;
CrysAlisPRO (Agilent, 2012)
;
_computing_molecular_graphics
;
<i>OLEX2</i> (Dolomanov <i>et al.</i>, 2009)
;
_computing_publication_material
;
<i>OLEX2</i> (Dolomanov <i>et al.</i>, 2009),
PLATON (Spek, 2009)
and publCIF (Westrip, 2010)
;
_computing_structure_refinement
;
SHELXL2014 (Sheldrick, 2015)
;
_computing_structure_solution
;
SUPERFLIP  (Palatinus & Chapuis, 2007)
;
_diffrn_ambient_temperature 293(2)
_diffrn_measured_fraction_theta_full 0.999
_diffrn_measured_fraction_theta_max 0.875
_diffrn_measurement_device_type 'Agilent SuperNova CCD'
_diffrn_measurement_method '\w scans'
_diffrn_radiation_monochromator graphite
_diffrn_radiation_type MoK\a
_diffrn_radiation_wavelength 0.71073
_diffrn_reflns_av_R_equivalents 0.0344
_diffrn_reflns_limit_h_max 8
_diffrn_reflns_limit_h_min -13
_diffrn_reflns_limit_k_max 9
_diffrn_reflns_limit_k_min -9
_diffrn_reflns_limit_l_max 21
_diffrn_reflns_limit_l_min -22
_diffrn_reflns_number 5468
_diffrn_reflns_theta_full 25.214
_diffrn_reflns_theta_max 28.842
_diffrn_reflns_theta_min 2.980
_diffrn_standards_number 0
_exptl_absorpt_coefficient_mu 0.190
_exptl_absorpt_correction_T_max 0.9384
_exptl_absorpt_correction_T_min 0.9096
_exptl_absorpt_correction_type multi-scan
_exptl_absorpt_process_details
;
(CrysAlis PRO; Agilent, 2012)
;
_exptl_crystal_colour 'pale yellow'
_exptl_crystal_density_diffrn 1.262
_exptl_crystal_density_method 'not measured'
_exptl_crystal_description block
_exptl_crystal_F_000 528
_exptl_crystal_size_max 0.15
_exptl_crystal_size_mid 0.12
_exptl_crystal_size_min 0.10
_refine_diff_density_max 0.229
_refine_diff_density_min -0.240
_refine_ls_extinction_method none
_refine_ls_goodness_of_fit_ref 1.008
_refine_ls_hydrogen_treatment constr
_refine_ls_matrix_type full
_refine_ls_number_parameters 164
_refine_ls_number_reflns 3046
_refine_ls_number_restraints 0
_refine_ls_restrained_S_all 1.008
_refine_ls_R_factor_all 0.1208
_refine_ls_R_factor_gt 0.0584
_refine_ls_shift/su_max 0.001
_refine_ls_shift/su_mean 0.000
_refine_ls_structure_factor_coef Fsqd
_refine_ls_weighting_details 'w=1/[\s^2^(Fo^2^)+(0.0400P)^2^] where P=(Fo^2^+2Fc^2^)/3'
_refine_ls_weighting_scheme calc
_refine_ls_wR_factor_gt 0.0996
_refine_ls_wR_factor_ref 0.1216
_reflns_number_gt 1740
_reflns_number_total 3046
_reflns_threshold_expression 'I > 2\s(I)'
_cod_data_source_file zs2358sup1.cif
_cod_data_source_block I
_cod_depositor_comments 'Adding full bibliography for 1542480.cif.'
_cod_database_code 1542480
_cod_database_fobs_code 1542480
_shelx_space_group_comment
;
The symmetry employed for this shelxl refinement is uniquely defined
by the following loop, which should always be used as a source of
symmetry information in preference to the above space-group names.
They are only intended as comments.
;
_shelxl_version_number 201.4

loop_
_space_group_symop_operation_xyz
'x, y, z'
'-x+1/2, y+1/2, -z+1/2'
'-x, -y, -z'
'x-1/2, -y-1/2, z-1/2'

loop_
_atom_site_type_symbol
_atom_site_label
_atom_site_fract_x
_atom_site_fract_y
_atom_site_fract_z
_atom_site_U_iso_or_equiv
_atom_site_adp_type
_atom_site_calc_flag
_atom_site_occupancy
P P4 0.31686(7) 0.04887(9) 0.44478(4) 0.0519(2) Uani d 1
N N1 0.15290(19) -0.1345(2) 0.51899(11) 0.0437(5) Uani d 1
N N3 0.18769(19) -0.0033(2) 0.56999(11) 0.0456(5) Uani d 1
C C10 0.1779(2) -0.2671(3) 0.39049(13) 0.0410(6) Uani d 1
C C22 0.2097(2) -0.1300(3) 0.45053(13) 0.0420(6) Uani d 1
C C24 0.2733(2) 0.1051(3) 0.53853(13) 0.0400(6) Uani d 1
C C25 0.3189(2) 0.2621(3) 0.58452(14) 0.0417(6) Uani d 1
C C28 0.2761(2) -0.3685(3) 0.35986(13) 0.0474(6) Uani d 1
H H28 0.3621 -0.3510 0.3771 0.057 Uiso calc 1
C C32 0.0228(3) -0.4223(3) 0.30712(14) 0.0522(7) Uani d 1
H H32 -0.0628 -0.4401 0.2893 0.063 Uiso calc 1
C C2 0.0506(3) -0.2939(3) 0.36285(14) 0.0493(7) Uani d 1
H H2 -0.0164 -0.2251 0.3820 0.059 Uiso calc 1
C C4 0.3262(3) 0.2565(3) 0.66411(15) 0.0564(7) Uani d 1
H H4 0.3051 0.1507 0.6893 0.068 Uiso calc 1
C C6 0.3644(3) 0.4059(4) 0.70655(16) 0.0684(8) Uani d 1
H H6 0.3690 0.4000 0.7600 0.082 Uiso calc 1
C C9 0.3524(3) 0.4214(3) 0.54900(15) 0.0539(7) Uani d 1
H H9 0.3497 0.4278 0.4956 0.065 Uiso calc 1
C C13 0.0629(3) -0.2704(3) 0.54697(15) 0.0599(8) Uani d 1
H H13A 0.0790 -0.2876 0.6012 0.090 Uiso calc 1
H H13B 0.0758 -0.3821 0.5206 0.090 Uiso calc 1
H H13C -0.0252 -0.2304 0.5374 0.090 Uiso calc 1
C C16 0.2470(3) -0.4960(3) 0.30355(16) 0.0598(8) Uani d 1
H H16 0.3135 -0.5632 0.2831 0.072 Uiso calc 1
C C17 0.3956(3) 0.5628(4) 0.6702(2) 0.0698(9) Uani d 1
H H17 0.4206 0.6636 0.6990 0.084 Uiso calc 1
C C19 0.1204(3) -0.5234(3) 0.27784(15) 0.0576(7) Uani d 1
H H19 0.1011 -0.6104 0.2407 0.069 Uiso calc 1
C C31 0.3900(3) 0.5713(4) 0.59168(19) 0.0674(8) Uani d 1
H H31 0.4114 0.6776 0.5670 0.081 Uiso calc 1

loop_
_atom_site_aniso_label
_atom_site_aniso_U_11
_atom_site_aniso_U_22
_atom_site_aniso_U_33
_atom_site_aniso_U_12
_atom_site_aniso_U_13
_atom_site_aniso_U_23
P4 0.0577(5) 0.0558(5) 0.0429(4) -0.0135(4) 0.0110(3) -0.0050(3)
N1 0.0443(13) 0.0410(12) 0.0462(12) -0.0041(10) 0.0076(10) 0.0010(10)
N3 0.0493(14) 0.0443(12) 0.0434(13) -0.0012(10) 0.0057(10) -0.0037(9)
C10 0.0455(16) 0.0400(14) 0.0377(13) 0.0005(12) 0.0038(11) 0.0014(10)
C22 0.0446(16) 0.0422(14) 0.0394(14) 0.0016(12) 0.0047(11) -0.0024(11)
C24 0.0398(15) 0.0395(13) 0.0407(13) -0.0002(11) 0.0027(11) 0.0016(11)
C25 0.0378(15) 0.0439(15) 0.0434(14) 0.0022(12) 0.0006(11) -0.0024(12)
C28 0.0465(17) 0.0527(16) 0.0432(14) 0.0024(13) 0.0027(12) -0.0036(12)
C32 0.0521(18) 0.0525(17) 0.0514(16) -0.0041(14) -0.0040(13) -0.0028(13)
C2 0.0419(17) 0.0507(16) 0.0557(16) 0.0043(13) 0.0049(12) -0.0072(13)
C4 0.062(2) 0.0616(18) 0.0450(16) -0.0014(14) -0.0018(13) -0.0023(13)
C6 0.063(2) 0.089(2) 0.0525(17) 0.0070(18) -0.0053(15) -0.0200(18)
C9 0.0567(18) 0.0507(16) 0.0540(16) -0.0032(14) -0.0017(13) -0.0006(14)
C13 0.067(2) 0.0576(17) 0.0569(17) -0.0163(15) 0.0161(14) 0.0028(13)
C16 0.061(2) 0.0613(18) 0.0582(18) 0.0120(15) 0.0090(14) -0.0128(13)
C17 0.0509(19) 0.071(2) 0.087(2) 0.0057(16) -0.0084(17) -0.0338(19)
C19 0.072(2) 0.0525(16) 0.0485(16) -0.0003(16) 0.0015(15) -0.0105(12)
C31 0.065(2) 0.0474(17) 0.089(2) -0.0029(14) -0.0044(18) -0.0060(16)

loop_
_atom_type_symbol
_atom_type_description
_atom_type_scat_dispersion_real
_atom_type_scat_dispersion_imag
_atom_type_scat_source
C C 0.0033 0.0016 'International Tables Vol C Tables 4.2.6.8 and 6.1.1.4'
H H 0.0000 0.0000 'International Tables Vol C Tables 4.2.6.8 and 6.1.1.4'
N N 0.0061 0.0033 'International Tables Vol C Tables 4.2.6.8 and 6.1.1.4'
P P 0.1023 0.0942 'International Tables Vol C Tables 4.2.6.8 and 6.1.1.4'

loop_
_geom_angle_atom_site_label_1
_geom_angle_atom_site_label_2
_geom_angle_atom_site_label_3
_geom_angle
_geom_angle_publ_flag
C22 P4 C24 86.59(11) no
N3 N1 C13 115.43(18) no
N3 N1 C22 116.65(17) no
C13 N1 C22 127.83(18) no
N1 N3 C24 109.04(18) no
C10 C2 C32 120.4(3) no
C6 C4 C25 120.9(2) no
C4 C6 C17 120.2(3) no
C25 C9 C31 121.1(3) no
C2 C10 C22 121.2(2) no
C2 C10 C28 118.7(2) no
C22 C10 C28 120.13(19) no
C19 C16 C28 120.3(2) no
C6 C17 C31 120.0(3) no
C16 C19 C32 119.8(2) no
P4 C22 N1 111.74(16) no
P4 C22 C10 127.33(17) no
N1 C22 C10 120.93(19) no
P4 C24 N3 115.97(16) no
P4 C24 C25 126.96(17) no
N3 C24 C25 117.0(2) no
C4 C25 C9 117.9(2) no
C4 C25 C24 121.3(2) no
C9 C25 C24 120.7(2) no
C10 C28 C16 120.4(2) no
C9 C31 C17 119.9(3) no
C2 C32 C19 120.5(3) no
C10 C2 H2 120.00 no
C32 C2 H2 120.00 no
C6 C4 H4 120.00 no
C25 C4 H4 120.00 no
C4 C6 H6 120.00 no
C17 C6 H6 120.00 no
C25 C9 H9 120.00 no
C31 C9 H9 119.00 no
N1 C13 H13A 110.00 no
N1 C13 H13B 109.00 no
N1 C13 H13C 109.00 no
H13A C13 H13B 110.00 no
H13A C13 H13C 109.00 no
H13B C13 H13C 109.00 no
C19 C16 H16 120.00 no
C28 C16 H16 120.00 no
C6 C17 H17 120.00 no
C31 C17 H17 120.00 no
C16 C19 H19 120.00 no
C32 C19 H19 120.00 no
C10 C28 H28 120.00 no
C16 C28 H28 120.00 no
C9 C31 H31 120.00 no
C17 C31 H31 120.00 no
C2 C32 H32 120.00 no
C19 C32 H32 120.00 no

loop_
_geom_bond_atom_site_label_1
_geom_bond_atom_site_label_2
_geom_bond_distance
_geom_bond_publ_flag
P4 C22 1.731(2) no
P4 C24 1.761(2) no
N1 N3 1.356(2) no
N1 C13 1.466(3) no
N1 C22 1.350(3) no
N3 C24 1.328(3) no
C2 C10 1.389(4) no
C2 C32 1.381(3) no
C4 C6 1.381(4) no
C4 C25 1.385(4) no
C6 C17 1.371(4) no
C9 C25 1.385(3) no
C9 C31 1.384(4) no
C10 C22 1.485(3) no
C10 C28 1.384(3) no
C16 C19 1.373(4) no
C16 C28 1.386(3) no
C17 C31 1.367(5) no
C19 C32 1.369(4) no
C24 C25 1.479(3) no
C2 H2 0.9300 no
C4 H4 0.9300 no
C6 H6 0.9300 no
C9 H9 0.9300 no
C13 H13A 0.9600 no
C13 H13B 0.9600 no
C13 H13C 0.9600 no
C16 H16 0.9300 no
C17 H17 0.9300 no
C19 H19 0.9300 no
C28 H28 0.9300 no
C31 H31 0.9300 no
C32 H32 0.9300 no

loop_
_geom_torsion_atom_site_label_1
_geom_torsion_atom_site_label_2
_geom_torsion_atom_site_label_3
_geom_torsion_atom_site_label_4
_geom_torsion
_geom_torsion_publ_flag
C24 P4 C22 N1 -0.38(17) no
C24 P4 C22 C10 179.4(2) no
C22 P4 C24 N3 0.70(18) no
C22 P4 C24 C25 -177.4(2) no
C13 N1 N3 C24 177.24(19) no
C22 N1 N3 C24 0.5(3) no
N3 N1 C22 P4 0.0(2) no
N3 N1 C22 C10 -179.74(18) no
C13 N1 C22 P4 -176.26(19) no
C13 N1 C22 C10 4.0(3) no
N1 N3 C24 P4 -0.8(2) no
N1 N3 C24 C25 177.49(18) no
C32 C2 C10 C22 -179.9(2) no
C32 C2 C10 C28 1.5(3) no
C10 C2 C32 C19 -0.7(4) no
C25 C4 C6 C17 0.1(5) no
C6 C4 C25 C9 0.7(4) no
C6 C4 C25 C24 -177.6(2) no
C4 C6 C17 C31 -0.5(5) no
C31 C9 C25 C4 -1.0(4) no
C31 C9 C25 C24 177.3(2) no
C25 C9 C31 C17 0.6(5) no
C2 C10 C22 P4 -122.8(2) no
C2 C10 C22 N1 57.0(3) no
C28 C10 C22 P4 55.9(3) no
C28 C10 C22 N1 -124.4(2) no
C2 C10 C28 C16 -1.0(3) no
C22 C10 C28 C16 -179.7(2) no
C28 C16 C19 C32 1.0(4) no
C19 C16 C28 C10 -0.3(4) no
C6 C17 C31 C9 0.2(5) no
C16 C19 C32 C2 -0.6(4) no
P4 C24 C25 C4 -152.0(2) no
P4 C24 C25 C9 29.8(3) no
N3 C24 C25 C4 30.0(3) no
N3 C24 C25 C9 -148.3(2) no
